data_4312542
loop_
_publ_author_name
'Rama Acharyya'
'Shie-Ming Peng'
'Gene-Hsiang Lee'
'Samaresh Bhattacharya'

_publ_section_title
;
 An Unprecedented Oxidative Migration of a Methyl Group from
 2-(2',6'-Dimethylphenylazo)-4-methylphenol Mediated by Ruthenium and
 Osmium
;
_journal_name_full 'Inorganic Chemistry'
_journal_page_first 7378
_journal_page_last 7380
_journal_paper_doi 10.1021/ic034968i
_journal_volume 42
_journal_year 2003
_chemical_formula_sum 'C51 H42 N2 O2 P2 Ru'
_chemical_formula_weight 877.88
_chemical_name_systematic
; 
 ? 
;
_space_group_IT_number 14
_symmetry_cell_setting monoclinic
_symmetry_space_group_name_Hall '-P 2ybc'
_symmetry_space_group_name_H-M 'P 1 21/c 1'
_atom_sites_solution_hydrogens geom
_atom_sites_solution_primary direct
_atom_sites_solution_secondary difmap
_audit_creation_method SHELXL-97
_cell_angle_alpha 90.00
_cell_angle_beta 112.663(1)
_cell_angle_gamma 90.00
_cell_formula_units_Z 4
_cell_length_a 18.1758(7)
_cell_length_b 12.0548(4)
_cell_length_c 20.6448(8)
_cell_measurement_reflns_used 6356
_cell_measurement_temperature 295(2)
_cell_measurement_theta_max 23.66
_cell_measurement_theta_min 2.43
_cell_volume 4174.1(3)
_computing_cell_refinement 'Bruker SAINT'
_computing_data_collection 'Bruker SMART'
_computing_data_reduction 'Bruker SAINT'
_computing_molecular_graphics 'Bruker SHELXTL'
_computing_publication_material 'Bruker SHELXTL'
_computing_structure_refinement 'SHELXL-97 (Sheldrick, 1997)'
_computing_structure_solution 'SHELXS-97 (Sheldrick, 1990)'
_diffrn_ambient_temperature 295(2)
_diffrn_measured_fraction_theta_full 1.000
_diffrn_measured_fraction_theta_max 1.000
_diffrn_measurement_device_type 'BRUKER SMART ApexCCD area detector'
_diffrn_measurement_method 'phi and omega scans'
_diffrn_radiation_monochromator graphite
_diffrn_radiation_source 'fine-focus sealed tube'
_diffrn_radiation_type MoK\a
_diffrn_radiation_wavelength 0.71073
_diffrn_reflns_av_R_equivalents 0.0506
_diffrn_reflns_av_sigmaI/netI 0.0436
_diffrn_reflns_limit_h_max 23
_diffrn_reflns_limit_h_min -23
_diffrn_reflns_limit_k_max 15
_diffrn_reflns_limit_k_min -15
_diffrn_reflns_limit_l_max 26
_diffrn_reflns_limit_l_min -26
_diffrn_reflns_number 41083
_diffrn_reflns_theta_full 27.50
_diffrn_reflns_theta_max 27.50
_diffrn_reflns_theta_min 1.21
_exptl_absorpt_coefficient_mu 0.496
_exptl_absorpt_correction_T_max 0.9614
_exptl_absorpt_correction_T_min 0.8777
_exptl_absorpt_correction_type multi-scan
_exptl_crystal_colour 'dark brown'
_exptl_crystal_density_diffrn 1.397
_exptl_crystal_density_meas 0
_exptl_crystal_density_method 'not measured'
_exptl_crystal_description plate
_exptl_crystal_F_000 1808
_exptl_crystal_size_max 0.27
_exptl_crystal_size_mid 0.27
_exptl_crystal_size_min 0.08
_refine_diff_density_max 0.565
_refine_diff_density_min -0.505
_refine_diff_density_rms 0.068
_refine_ls_extinction_method none
_refine_ls_goodness_of_fit_ref 1.146
_refine_ls_hydrogen_treatment mixed
_refine_ls_matrix_type full
_refine_ls_number_parameters 523
_refine_ls_number_reflns 9594
_refine_ls_number_restraints 0
_refine_ls_restrained_S_all 1.146
_refine_ls_R_factor_all 0.0654
_refine_ls_R_factor_gt 0.0515
_refine_ls_shift/su_max 0.000
_refine_ls_shift/su_mean 0.000
_refine_ls_structure_factor_coef Fsqd
_refine_ls_weighting_details 'calc w=1/[\s^2^(Fo^2^)+(0.0473P)^2^+1.3294P] where P=(Fo^2^+2Fc^2^)/3'
_refine_ls_weighting_scheme calc
_refine_ls_wR_factor_gt 0.1090
_refine_ls_wR_factor_ref 0.1171
_reflns_number_gt 8020
_reflns_number_total 9594
_reflns_threshold_expression >2sigma(I)
_cod_data_source_file ic034968isi20030815_044208.cif
_cod_data_source_block ic9656
_cod_depositor_comments
;
The following automatic conversions were performed:

'_symmetry_cell_setting' value 'Monoclinic' changed to 'monoclinic'
according to the built-in table from CIF Core dictionary named
'cif_core.dic' version 2.4.1 from 2010-06-29.

Automatic conversion script
Id: cif_fix_values 1646 2011-03-28 12:23:43Z adriana 
;
_cod_database_code 4312542

loop_
_symmetry_equiv_pos_as_xyz
'x, y, z'
'-x, y+1/2, -z+1/2'
'-x, -y, -z'
'x, -y-1/2, z-1/2'

loop_
_atom_site_label
_atom_site_type_symbol
_atom_site_fract_x
_atom_site_fract_y
_atom_site_fract_z
_atom_site_U_iso_or_equiv
_atom_site_adp_type
_atom_site_occupancy
_atom_site_symmetry_multiplicity
_atom_site_calc_flag
_atom_site_refinement_flags
_atom_site_disorder_assembly
_atom_site_disorder_group
Ru Ru 0.267776(14) 0.22640(2) 0.202019(12) 0.03158(8) Uani 1 1 d . . .
P1 P 0.30069(5) 0.03651(7) 0.22139(4) 0.03468(18) Uani 1 1 d . . .
P2 P 0.24203(5) 0.42010(7) 0.18610(4) 0.03490(18) Uani 1 1 d . . .
O1 O 0.42564(16) 0.2607(2) 0.19001(18) 0.0693(8) Uani 1 1 d . . .
O2 O 0.18329(13) 0.19176(19) 0.09474(11) 0.0439(5) Uani 1 1 d . . .
N1 N 0.16325(15) 0.20578(19) 0.21564(13) 0.0324(5) Uani 1 1 d . . .
N2 N 0.15782(15) 0.2183(2) 0.27520(13) 0.0366(6) Uani 1 1 d . . .
C1 C 0.3651(2) 0.2482(3) 0.19395(19) 0.0433(8) Uani 1 1 d . . .
C2 C 0.11201(19) 0.1751(3) 0.09439(17) 0.0421(7) Uani 1 1 d . . .
C3 C 0.0459(2) 0.1497(4) 0.03206(19) 0.0603(10) Uani 1 1 d . . .
H3A H 0.0526 0.1441 -0.0103 0.072 Uiso 1 1 calc R . .
C4 C -0.0274(2) 0.1335(4) 0.0337(2) 0.0671(12) Uani 1 1 d . . .
H4A H -0.0693 0.1156 -0.0080 0.081 Uiso 1 1 calc R . .
C5 C -0.0433(2) 0.1422(3) 0.0950(2) 0.0554(10) Uani 1 1 d . . .
C6 C 0.01970(19) 0.1664(3) 0.15575(18) 0.0449(8) Uani 1 1 d . . .
H6A H 0.0118 0.1725 0.1975 0.054 Uiso 1 1 calc R . .
C7 C 0.09596(18) 0.1819(3) 0.15589(16) 0.0368(7) Uani 1 1 d . . .
C8 C 0.23300(19) 0.2441(2) 0.32657(16) 0.0363(7) Uani 1 1 d . . .
C9 C 0.2367(2) 0.2675(3) 0.39476(17) 0.0448(8) Uani 1 1 d . . .
C10 C 0.3115(3) 0.2882(3) 0.44585(19) 0.0574(10) Uani 1 1 d . . .
H10A H 0.3167 0.3023 0.4917 0.069 Uiso 1 1 calc R . .
C11 C 0.3784(2) 0.2884(3) 0.42984(19) 0.0591(10) Uani 1 1 d . . .
H11A H 0.4281 0.3010 0.4653 0.071 Uiso 1 1 calc R . .
C12 C 0.3733(2) 0.2702(3) 0.36207(18) 0.0495(8) Uani 1 1 d . . .
H12A H 0.4194 0.2719 0.3527 0.059 Uiso 1 1 calc R . .
C13 C 0.30018(19) 0.2494(2) 0.30758(16) 0.0355(7) Uani 1 1 d . . .
C14 C -0.1263(2) 0.1242(4) 0.0934(2) 0.0813(14) Uani 1 1 d . . .
H14A H -0.1257 0.1336 0.1398 0.122 Uiso 1 1 calc R . .
H14B H -0.1438 0.0505 0.0771 0.122 Uiso 1 1 calc R . .
H14C H -0.1621 0.1772 0.0623 0.122 Uiso 1 1 calc R . .
C15 C 0.1632(3) 0.2732(3) 0.4104(2) 0.0615(10) Uani 1 1 d . . .
H15A H 0.1776 0.2887 0.4594 0.092 Uiso 1 1 calc R . .
H15B H 0.1356 0.2036 0.3990 0.092 Uiso 1 1 calc R . .
H15C H 0.1291 0.3311 0.3829 0.092 Uiso 1 1 calc R . .
C16 C 0.33617(19) -0.0292(3) 0.15880(17) 0.0401(7) Uani 1 1 d . . .
C17 C 0.3145(2) 0.0123(3) 0.09186(19) 0.0505(9) Uani 1 1 d . . .
H17A H 0.2817 0.0744 0.0782 0.061 Uiso 1 1 calc R . .
C18 C 0.3415(3) -0.0381(3) 0.0447(2) 0.0621(10) Uani 1 1 d . . .
H18A H 0.3268 -0.0095 -0.0004 0.075 Uiso 1 1 calc R . .
C19 C 0.3894(3) -0.1294(3) 0.0642(2) 0.0662(12) Uani 1 1 d . . .
H19A H 0.4081 -0.1622 0.0327 0.079 Uiso 1 1 calc R . .
C20 C 0.4102(2) -0.1731(3) 0.1304(2) 0.0651(11) Uani 1 1 d . . .
H20A H 0.4420 -0.2362 0.1433 0.078 Uiso 1 1 calc R . .
C21 C 0.3840(2) -0.1236(3) 0.1777(2) 0.0517(9) Uani 1 1 d . . .
H21A H 0.3982 -0.1534 0.2225 0.062 Uiso 1 1 calc R . .
C22 C 0.38409(19) 0.0041(3) 0.30427(17) 0.0414(7) Uani 1 1 d . . .
C23 C 0.4589(2) 0.0425(3) 0.3119(2) 0.0552(9) Uani 1 1 d . . .
H23A H 0.4642 0.0861 0.2768 0.066 Uiso 1 1 calc R . .
C24 C 0.5257(2) 0.0171(3) 0.3711(2) 0.0635(11) Uani 1 1 d . . .
H24A H 0.5755 0.0426 0.3750 0.076 Uiso 1 1 calc R . .
C25 C 0.5186(3) -0.0452(4) 0.4234(2) 0.0698(12) Uani 1 1 d . . .
H25A H 0.5635 -0.0638 0.4627 0.084 Uiso 1 1 calc R . .
C26 C 0.4450(3) -0.0801(4) 0.4176(2) 0.0778(13) Uani 1 1 d . . .
H26A H 0.4398 -0.1204 0.4540 0.093 Uiso 1 1 calc R . .
C27 C 0.3779(2) -0.0567(3) 0.3583(2) 0.0618(10) Uani 1 1 d . . .
H27A H 0.3283 -0.0822 0.3551 0.074 Uiso 1 1 calc R . .
C28 C 0.21973(18) -0.0556(2) 0.21861(17) 0.0391(7) Uani 1 1 d . . .
C29 C 0.1854(2) -0.1290(3) 0.16325(19) 0.0498(8) Uani 1 1 d . . .
H29A H 0.2039 -0.1317 0.1271 0.060 Uiso 1 1 calc R . .
C30 C 0.1237(2) -0.1983(3) 0.1615(2) 0.0665(11) Uani 1 1 d . . .
H30A H 0.1002 -0.2459 0.1237 0.080 Uiso 1 1 calc R . .
C31 C 0.0974(2) -0.1971(4) 0.2147(3) 0.0694(12) Uani 1 1 d . . .
H31A H 0.0571 -0.2454 0.2138 0.083 Uiso 1 1 calc R . .
C32 C 0.1301(2) -0.1250(3) 0.2699(2) 0.0635(11) Uani 1 1 d . . .
H32A H 0.1122 -0.1250 0.3064 0.076 Uiso 1 1 calc R . .
C33 C 0.1893(2) -0.0525(3) 0.2713(2) 0.0500(9) Uani 1 1 d . . .
H33A H 0.2092 -0.0012 0.3076 0.060 Uiso 1 1 calc R . .
C34 C 0.25073(18) 0.4855(3) 0.10938(16) 0.0382(7) Uani 1 1 d . . .
C35 C 0.2503(2) 0.5999(3) 0.1046(2) 0.0533(9) Uani 1 1 d . . .
H35A H 0.2491 0.6428 0.1417 0.064 Uiso 1 1 calc R . .
C36 C 0.2515(2) 0.6509(3) 0.0454(2) 0.0605(10) Uani 1 1 d . . .
H36A H 0.2498 0.7279 0.0421 0.073 Uiso 1 1 calc R . .
C37 C 0.2552(3) 0.5885(3) -0.0087(2) 0.0625(11) Uani 1 1 d . . .
H37A H 0.2560 0.6231 -0.0487 0.075 Uiso 1 1 calc R . .
C38 C 0.2576(3) 0.4760(3) -0.0041(2) 0.0630(11) Uani 1 1 d . . .
H38A H 0.2611 0.4338 -0.0405 0.076 Uiso 1 1 calc R . .
C39 C 0.2549(2) 0.4240(3) 0.05525(18) 0.0511(9) Uani 1 1 d . . .
H39A H 0.2559 0.3470 0.0580 0.061 Uiso 1 1 calc R . .
C40 C 0.30767(19) 0.5089(3) 0.25675(17) 0.0400(7) Uani 1 1 d . . .
C41 C 0.3886(2) 0.4970(3) 0.2759(2) 0.0545(9) Uani 1 1 d . . .
H41A H 0.4074 0.4436 0.2536 0.065 Uiso 1 1 calc R . .
C42 C 0.4426(2) 0.5621(3) 0.3274(2) 0.0678(12) Uani 1 1 d . . .
H42A H 0.4970 0.5537 0.3387 0.081 Uiso 1 1 calc R . .
C43 C 0.4157(3) 0.6382(4) 0.3612(3) 0.0897(16) Uani 1 1 d . . .
H43A H 0.4517 0.6814 0.3966 0.108 Uiso 1 1 calc R . .
C44 C 0.3360(3) 0.6512(5) 0.3432(3) 0.104(2) Uani 1 1 d . . .
H44A H 0.3178 0.7035 0.3667 0.125 Uiso 1 1 calc R . .
C45 C 0.2814(2) 0.5881(4) 0.2906(2) 0.0707(12) Uani 1 1 d . . .
H45A H 0.2270 0.5992 0.2781 0.085 Uiso 1 1 calc R . .
C46 C 0.14075(19) 0.4605(3) 0.17435(17) 0.0413(7) Uani 1 1 d . . .
C47 C 0.1168(2) 0.4597(3) 0.2305(2) 0.0468(8) Uani 1 1 d . . .
H47A H 0.1530 0.4394 0.2747 0.056 Uiso 1 1 calc R . .
C48 C 0.0403(2) 0.4887(3) 0.2218(2) 0.0603(10) Uani 1 1 d . . .
H48A H 0.0253 0.4882 0.2601 0.072 Uiso 1 1 calc R . .
C49 C -0.0133(3) 0.5181(4) 0.1574(3) 0.0795(14) Uani 1 1 d . . .
H49A H -0.0648 0.5385 0.1516 0.095 Uiso 1 1 calc R . .
C50 C 0.0082(3) 0.5176(5) 0.1018(3) 0.0933(17) Uani 1 1 d . . .
H50A H -0.0287 0.5371 0.0576 0.112 Uiso 1 1 calc R . .
C51 C 0.0854(2) 0.4880(4) 0.1100(2) 0.0711(13) Uani 1 1 d . . .
H51B H 0.0993 0.4870 0.0712 0.085 Uiso 1 1 calc R . .

loop_
_atom_site_aniso_label
_atom_site_aniso_U_11
_atom_site_aniso_U_22
_atom_site_aniso_U_33
_atom_site_aniso_U_23
_atom_site_aniso_U_13
_atom_site_aniso_U_12
Ru 0.03342(14) 0.02932(14) 0.03283(14) -0.00169(10) 0.01369(10) -0.00129(10)
P1 0.0366(4) 0.0299(4) 0.0384(4) -0.0006(3) 0.0154(3) 0.0000(3)
P2 0.0363(4) 0.0316(4) 0.0367(4) -0.0010(3) 0.0141(3) 0.0002(3)
O1 0.0541(17) 0.0564(17) 0.112(3) 0.0060(16) 0.0487(17) 0.0002(13)
O2 0.0444(13) 0.0514(14) 0.0363(12) -0.0060(10) 0.0160(10) -0.0042(11)
N1 0.0377(13) 0.0280(13) 0.0327(13) -0.0001(10) 0.0148(11) -0.0017(10)
N2 0.0396(14) 0.0342(14) 0.0382(14) 0.0003(11) 0.0174(12) 0.0006(11)
C1 0.0425(19) 0.0307(17) 0.059(2) 0.0031(14) 0.0222(17) 0.0018(13)
C2 0.0416(18) 0.0432(19) 0.0380(17) -0.0030(14) 0.0113(15) -0.0039(15)
C3 0.051(2) 0.085(3) 0.038(2) -0.0082(19) 0.0099(17) -0.010(2)
C4 0.050(2) 0.082(3) 0.049(2) -0.001(2) -0.0027(19) -0.015(2)
C5 0.0374(19) 0.062(2) 0.059(2) 0.0097(19) 0.0093(17) -0.0056(17)
C6 0.0378(17) 0.045(2) 0.048(2) 0.0047(15) 0.0130(15) -0.0031(15)
C7 0.0372(16) 0.0316(16) 0.0373(17) 0.0015(13) 0.0097(14) -0.0026(13)
C8 0.0452(18) 0.0274(16) 0.0341(16) 0.0009(12) 0.0126(14) 0.0002(13)
C9 0.060(2) 0.0376(18) 0.0376(18) 0.0009(14) 0.0203(17) -0.0039(16)
C10 0.078(3) 0.058(2) 0.0347(19) -0.0077(16) 0.0194(19) -0.013(2)
C11 0.059(2) 0.065(3) 0.041(2) -0.0070(18) 0.0050(18) -0.0191(19)
C12 0.046(2) 0.053(2) 0.044(2) -0.0039(16) 0.0126(16) -0.0064(16)
C13 0.0437(17) 0.0246(15) 0.0351(16) 0.0008(12) 0.0118(14) -0.0004(12)
C14 0.040(2) 0.111(4) 0.080(3) 0.014(3) 0.009(2) -0.010(2)
C15 0.078(3) 0.068(3) 0.046(2) 0.0001(19) 0.033(2) 0.002(2)
C16 0.0400(17) 0.0352(17) 0.0470(19) -0.0065(14) 0.0190(15) -0.0038(14)
C17 0.060(2) 0.046(2) 0.054(2) -0.0023(17) 0.0321(18) 0.0024(17)
C18 0.083(3) 0.054(2) 0.061(2) -0.0061(19) 0.041(2) -0.006(2)
C19 0.078(3) 0.055(3) 0.087(3) -0.022(2) 0.056(3) -0.006(2)
C20 0.060(2) 0.049(2) 0.091(3) -0.014(2) 0.035(2) 0.0076(19)
C21 0.054(2) 0.041(2) 0.061(2) -0.0046(17) 0.0236(18) 0.0046(16)
C22 0.0427(18) 0.0314(17) 0.0455(18) -0.0014(14) 0.0118(15) 0.0043(14)
C23 0.048(2) 0.053(2) 0.058(2) 0.0065(18) 0.0137(18) -0.0017(17)
C24 0.047(2) 0.063(3) 0.068(3) -0.003(2) 0.007(2) -0.0008(19)
C25 0.066(3) 0.065(3) 0.053(2) 0.001(2) -0.005(2) 0.005(2)
C26 0.082(3) 0.086(3) 0.053(3) 0.017(2) 0.012(2) -0.008(3)
C27 0.058(2) 0.068(3) 0.051(2) 0.0109(19) 0.0114(19) -0.008(2)
C28 0.0371(16) 0.0284(16) 0.0522(19) 0.0035(14) 0.0178(15) 0.0035(13)
C29 0.0459(19) 0.045(2) 0.057(2) -0.0037(17) 0.0191(17) -0.0076(16)
C30 0.056(2) 0.054(2) 0.082(3) -0.007(2) 0.018(2) -0.0142(19)
C31 0.050(2) 0.055(3) 0.108(4) 0.011(3) 0.036(3) -0.0094(19)
C32 0.060(2) 0.058(3) 0.091(3) 0.017(2) 0.049(2) 0.009(2)
C33 0.054(2) 0.0386(19) 0.064(2) 0.0027(17) 0.0298(19) 0.0049(16)
C34 0.0390(17) 0.0337(17) 0.0418(17) 0.0051(14) 0.0154(14) 0.0031(13)
C35 0.067(2) 0.042(2) 0.053(2) 0.0033(17) 0.0254(19) 0.0045(18)
C36 0.081(3) 0.040(2) 0.061(2) 0.0117(18) 0.028(2) 0.0025(19)
C37 0.081(3) 0.057(3) 0.051(2) 0.0154(19) 0.027(2) 0.000(2)
C38 0.090(3) 0.059(3) 0.045(2) -0.0033(18) 0.031(2) -0.002(2)
C39 0.064(2) 0.042(2) 0.047(2) 0.0000(16) 0.0208(18) -0.0014(17)
C40 0.0441(18) 0.0327(17) 0.0412(18) 0.0026(14) 0.0143(15) -0.0015(14)
C41 0.044(2) 0.044(2) 0.071(3) -0.0119(18) 0.0174(18) -0.0058(16)
C42 0.045(2) 0.055(3) 0.088(3) -0.009(2) 0.009(2) -0.0090(19)
C43 0.071(3) 0.088(4) 0.092(4) -0.047(3) 0.010(3) -0.019(3)
C44 0.075(3) 0.106(4) 0.130(5) -0.081(4) 0.038(3) -0.018(3)
C45 0.050(2) 0.069(3) 0.090(3) -0.037(2) 0.024(2) -0.007(2)
C46 0.0388(17) 0.0359(17) 0.0490(19) -0.0001(15) 0.0166(15) -0.0005(14)
C47 0.0455(19) 0.0358(18) 0.061(2) -0.0003(16) 0.0225(17) 0.0022(15)
C48 0.057(2) 0.045(2) 0.092(3) 0.000(2) 0.043(2) 0.0014(18)
C49 0.044(2) 0.086(3) 0.111(4) 0.022(3) 0.033(3) 0.012(2)
C50 0.044(2) 0.141(5) 0.078(3) 0.026(3) 0.004(2) 0.015(3)
C51 0.041(2) 0.112(4) 0.053(2) 0.006(2) 0.0103(19) 0.004(2)

loop_
_atom_type_symbol
_atom_type_description
_atom_type_scat_dispersion_real
_atom_type_scat_dispersion_imag
_atom_type_scat_source
C C 0.0033 0.0016 'International Tables Vol C Tables 4.2.6.8 and 6.1.1.4'
H H 0.0000 0.0000 'International Tables Vol C Tables 4.2.6.8 and 6.1.1.4'
N N 0.0061 0.0033 'International Tables Vol C Tables 4.2.6.8 and 6.1.1.4'
O O 0.0106 0.0060 'International Tables Vol C Tables 4.2.6.8 and 6.1.1.4'
P P 0.1023 0.0942 'International Tables Vol C Tables 4.2.6.8 and 6.1.1.4'
Ru Ru -1.2594 0.8363 'International Tables Vol C Tables 4.2.6.8 and 6.1.1.4'

loop_
_geom_angle_atom_site_label_1
_geom_angle_atom_site_label_2
_geom_angle_atom_site_label_3
_geom_angle
_geom_angle_site_symmetry_1
_geom_angle_site_symmetry_3
_geom_angle_publ_flag
C1 Ru N1 177.21(13) . . ?
C1 Ru C13 100.55(14) . . ?
N1 Ru C13 76.75(11) . . ?
C1 Ru O2 104.86(13) . . ?
N1 Ru O2 77.83(9) . . ?
C13 Ru O2 154.59(11) . . ?
C1 Ru P1 87.98(10) . . ?
N1 Ru P1 92.70(7) . . ?
C13 Ru P1 90.04(8) . . ?
O2 Ru P1 91.12(6) . . ?
C1 Ru P2 89.54(10) . . ?
N1 Ru P2 89.69(7) . . ?
C13 Ru P2 88.56(8) . . ?
O2 Ru P2 91.34(6) . . ?
P1 Ru P2 176.88(3) . . ?
C28 P1 C16 102.30(14) . . ?
C28 P1 C22 105.40(15) . . ?
C16 P1 C22 100.17(15) . . ?
C28 P1 Ru 115.83(10) . . ?
C16 P1 Ru 115.78(11) . . ?
C22 P1 Ru 115.34(10) . . ?
C46 P2 C34 100.89(15) . . ?
C46 P2 C40 105.30(15) . . ?
C34 P2 C40 100.98(14) . . ?
C46 P2 Ru 114.45(11) . . ?
C34 P2 Ru 117.68(10) . . ?
C40 P2 Ru 115.49(11) . . ?
C2 O2 Ru 109.94(19) . . ?
N2 N1 C7 120.6(3) . . ?
N2 N1 Ru 122.6(2) . . ?
C7 N1 Ru 116.74(19) . . ?
N1 N2 C8 109.8(2) . . ?
O1 C1 Ru 178.8(3) . . ?
O2 C2 C7 122.3(3) . . ?
O2 C2 C3 122.0(3) . . ?
C7 C2 C3 115.7(3) . . ?
C4 C3 C2 120.3(4) . . ?
C3 C4 C5 123.7(3) . . ?
C6 C5 C4 116.9(3) . . ?
C6 C5 C14 121.8(4) . . ?
C4 C5 C14 121.3(3) . . ?
C5 C6 C7 120.7(3) . . ?
N1 C7 C6 124.2(3) . . ?
N1 C7 C2 113.2(3) . . ?
C6 C7 C2 122.6(3) . . ?
N2 C8 C9 117.1(3) . . ?
N2 C8 C13 119.4(3) . . ?
C9 C8 C13 123.4(3) . . ?
C10 C9 C8 116.8(3) . . ?
C10 C9 C15 121.7(3) . . ?
C8 C9 C15 121.5(3) . . ?
C11 C10 C9 121.1(3) . . ?
C10 C11 C12 121.4(4) . . ?
C11 C12 C13 121.1(3) . . ?
C12 C13 C8 116.1(3) . . ?
C12 C13 Ru 132.7(3) . . ?
C8 C13 Ru 111.3(2) . . ?
C17 C16 C21 119.0(3) . . ?
C17 C16 P1 120.6(3) . . ?
C21 C16 P1 120.4(3) . . ?
C16 C17 C18 120.2(4) . . ?
C19 C18 C17 120.3(4) . . ?
C18 C19 C20 120.0(4) . . ?
C19 C20 C21 120.2(4) . . ?
C20 C21 C16 120.3(4) . . ?
C27 C22 C23 117.9(3) . . ?
C27 C22 P1 124.9(3) . . ?
C23 C22 P1 117.1(3) . . ?
C24 C23 C22 121.0(4) . . ?
C25 C24 C23 120.2(4) . . ?
C24 C25 C26 119.3(4) . . ?
C25 C26 C27 121.1(4) . . ?
C22 C27 C26 120.4(4) . . ?
C29 C28 C33 118.1(3) . . ?
C29 C28 P1 120.9(3) . . ?
C33 C28 P1 121.0(3) . . ?
C28 C29 C30 120.4(4) . . ?
C31 C30 C29 120.4(4) . . ?
C30 C31 C32 120.2(4) . . ?
C31 C32 C33 120.3(4) . . ?
C32 C33 C28 120.4(4) . . ?
C39 C34 C35 118.9(3) . . ?
C39 C34 P2 121.6(3) . . ?
C35 C34 P2 119.4(3) . . ?
C36 C35 C34 120.5(4) . . ?
C37 C36 C35 120.1(4) . . ?
C38 C37 C36 120.1(4) . . ?
C37 C38 C39 120.0(4) . . ?
C34 C39 C38 120.4(3) . . ?
C45 C40 C41 118.0(3) . . ?
C45 C40 P2 124.3(3) . . ?
C41 C40 P2 117.7(3) . . ?
C40 C41 C42 121.8(4) . . ?
C43 C42 C41 119.5(4) . . ?
C42 C43 C44 119.7(4) . . ?
C43 C44 C45 121.2(4) . . ?
C40 C45 C44 119.8(4) . . ?
C51 C46 C47 117.6(3) . . ?
C51 C46 P2 121.5(3) . . ?
C47 C46 P2 120.8(3) . . ?
C48 C47 C46 121.1(4) . . ?
C49 C48 C47 120.0(4) . . ?
C50 C49 C48 120.0(4) . . ?
C49 C50 C51 120.4(4) . . ?
C46 C51 C50 120.9(4) . . ?

loop_
_geom_bond_atom_site_label_1
_geom_bond_atom_site_label_2
_geom_bond_distance
_geom_bond_site_symmetry_2
_geom_bond_publ_flag
Ru C1 1.858(3) . ?
Ru N1 2.040(2) . ?
Ru C13 2.045(3) . ?
Ru O2 2.195(2) . ?
Ru P1 2.3608(8) . ?
Ru P2 2.3792(8) . ?
P1 C28 1.827(3) . ?
P1 C16 1.832(3) . ?
P1 C22 1.838(3) . ?
P2 C46 1.828(3) . ?
P2 C34 1.830(3) . ?
P2 C40 1.832(3) . ?
O1 C1 1.144(4) . ?
O2 C2 1.308(4) . ?
N1 N2 1.280(3) . ?
N1 C7 1.392(4) . ?
N2 C8 1.404(4) . ?
C2 C7 1.410(4) . ?
C2 C3 1.415(5) . ?
C3 C4 1.360(5) . ?
C4 C5 1.405(6) . ?
C5 C6 1.365(5) . ?
C5 C14 1.512(5) . ?
C6 C7 1.398(4) . ?
C8 C9 1.412(4) . ?
C8 C13 1.421(4) . ?
C9 C10 1.385(5) . ?
C9 C15 1.492(5) . ?
C10 C11 1.378(6) . ?
C11 C12 1.384(5) . ?
C12 C13 1.394(5) . ?
C16 C17 1.377(5) . ?
C16 C21 1.394(5) . ?
C17 C18 1.387(5) . ?
C18 C19 1.365(6) . ?
C19 C20 1.375(6) . ?
C20 C21 1.376(5) . ?
C22 C27 1.376(5) . ?
C22 C23 1.386(5) . ?
C23 C24 1.384(5) . ?
C24 C25 1.363(6) . ?
C25 C26 1.363(6) . ?
C26 C27 1.383(6) . ?
C28 C29 1.389(5) . ?
C28 C33 1.398(5) . ?
C29 C30 1.389(5) . ?
C30 C31 1.356(6) . ?
C31 C32 1.373(6) . ?
C32 C33 1.378(5) . ?
C34 C39 1.367(4) . ?
C34 C35 1.383(5) . ?
C35 C36 1.375(5) . ?
C36 C37 1.370(5) . ?
C37 C38 1.358(5) . ?
C38 C39 1.394(5) . ?
C40 C45 1.372(5) . ?
C40 C41 1.376(5) . ?
C41 C42 1.379(5) . ?
C42 C43 1.353(6) . ?
C43 C44 1.360(7) . ?
C44 C45 1.384(6) . ?
C46 C51 1.363(5) . ?
C46 C47 1.386(5) . ?
C47 C48 1.377(5) . ?
C48 C49 1.358(6) . ?
C49 C50 1.347(6) . ?
C50 C51 1.392(6) . ?
